data_2207301
loop_
_publ_author_name
'Low, John Nicolson'
'Scrimgeour, Charlie'
'Horton, Peter'

_publ_section_title
;
 Elaidic acid (<i>trans</i>-9-octadecenoic acid)
;
_journal_coeditor_code LH6524
_journal_issue 11
_journal_name_full 'Acta Crystallographica Section E'
_journal_page_first o3730
_journal_page_last o3732
_journal_paper_doi 10.1107/S1600536805033040
_journal_volume 61
_journal_year 2005
_chemical_formula_iupac 'C18 H34 O2'
_chemical_formula_moiety 'C18 H34 O2'
_chemical_formula_sum 'C18 H34 O2'
_chemical_formula_weight 282.45
_chemical_melting_point 318
_chemical_name_common 'Elaidic acid'
_chemical_name_systematic
;
trans-9-octadecenoic acid
;
_space_group_IT_number 15
_symmetry_cell_setting monoclinic
_symmetry_space_group_name_Hall '-C 2yc'
_symmetry_space_group_name_H-M 'C 1 2/c 1'
_atom_sites_solution_hydrogens geom
_atom_sites_solution_primary direct
_atom_sites_solution_secondary difmap
_cell_angle_alpha 90
_cell_angle_beta 92.570(12)
_cell_angle_gamma 90
_cell_formula_units_Z 8
_cell_length_a 98.48(2)
_cell_length_b 4.9381(3)
_cell_length_c 7.1826(8)
_cell_measurement_reflns_used 3830
_cell_measurement_temperature 120(2)
_cell_measurement_theta_max 27.58
_cell_measurement_theta_min 3.31
_cell_volume 3489.4(8)
_computing_cell_refinement 'DENZO (Otwinowski & Minor, 1997) and COLLECT'
_computing_data_collection 'COLLECT (Nonius, 1998)'
_computing_data_reduction 'DENZO and COLLECT'
_computing_molecular_graphics 'ORTEPII (Johnson, 1976) and PLATON (Spek, 2003)'
_computing_publication_material 'SHELXL97 and PRPKAPPA (Ferguson, 1999)'
_computing_structure_refinement 'OSCAIL and SHELXL97 (Sheldrick, 1997)'
_computing_structure_solution 'OSCAIL (McArdle, 2003) and SHELXS97 (Sheldrick, 1997)'
_diffrn_ambient_temperature 120(2)
_diffrn_detector_area_resol_mean 9.091
_diffrn_measured_fraction_theta_full 0.967
_diffrn_measured_fraction_theta_max 0.944
_diffrn_measurement_device_type 'Bruker Nonius KappaCCD area-detector'
_diffrn_measurement_method '\f and \w'
_diffrn_radiation_monochromator graphite
_diffrn_radiation_source 'Bruker Nonius FR91 rotating anode'
_diffrn_radiation_type 'Mo K\a'
_diffrn_radiation_wavelength 0.71073
_diffrn_reflns_av_R_equivalents 0.1498
_diffrn_reflns_av_sigmaI/netI 0.1554
_diffrn_reflns_limit_h_max 126
_diffrn_reflns_limit_h_min -126
_diffrn_reflns_limit_k_max 6
_diffrn_reflns_limit_k_min -6
_diffrn_reflns_limit_l_max 9
_diffrn_reflns_limit_l_min -9
_diffrn_reflns_number 17532
_diffrn_reflns_theta_full 25.00
_diffrn_reflns_theta_max 27.58
_diffrn_reflns_theta_min 3.31
_diffrn_standards_decay_% 0
_exptl_absorpt_coefficient_mu 0.067
_exptl_absorpt_correction_T_max 0.9993
_exptl_absorpt_correction_T_min 0.9867
_exptl_absorpt_correction_type multi-scan
_exptl_absorpt_process_details '(SADABS; Sheldrick, 2003)'
_exptl_crystal_colour colourless
_exptl_crystal_density_diffrn 1.075
_exptl_crystal_density_method 'not measured'
_exptl_crystal_description plate
_exptl_crystal_F_000 1264
_exptl_crystal_size_max 0.20
_exptl_crystal_size_mid 0.18
_exptl_crystal_size_min 0.01
_refine_diff_density_max 0.409
_refine_diff_density_min -0.349
_refine_ls_extinction_method none
_refine_ls_goodness_of_fit_ref 1.076
_refine_ls_hydrogen_treatment constr
_refine_ls_matrix_type full
_refine_ls_number_parameters 182
_refine_ls_number_reflns 3830
_refine_ls_number_restraints 0
_refine_ls_restrained_S_all 1.076
_refine_ls_R_factor_all 0.2316
_refine_ls_R_factor_gt 0.1024
_refine_ls_shift/su_max 0.001
_refine_ls_shift/su_mean 0.000
_refine_ls_structure_factor_coef Fsqd
_refine_ls_weighting_details 'w = 1/[\s^2^(Fo^2^)+(0.0744P)^2^+7.8445P] where P = (Fo^2^+2Fc^2^)/3'
_refine_ls_weighting_scheme calc
_refine_ls_wR_factor_gt 0.2108
_refine_ls_wR_factor_ref 0.2558
_reflns_number_gt 1679
_reflns_number_total 3830
_reflns_threshold_expression I>2\s(I)
_cod_data_source_file lh6524.cif
_cod_data_source_block I
_cod_original_sg_symbol_H-M 'C 2/c'
_cod_database_code 2207301
_cod_database_fobs_code 2207301

loop_
_symmetry_equiv_pos_as_xyz
'x, y, z'
'-x, y, -z+1/2'
'x+1/2, y+1/2, z'
'-x+1/2, y+1/2, -z+1/2'
'-x, -y, -z'
'x, -y, z-1/2'
'-x+1/2, -y+1/2, -z'
'x+1/2, -y+1/2, z+1/2'

loop_
_atom_site_label
_atom_site_fract_x
_atom_site_fract_y
_atom_site_fract_z
_atom_site_U_iso_or_equiv
_atom_site_adp_type
_atom_site_calc_flag
_atom_site_refinement_flags
_atom_site_occupancy
_atom_site_type_symbol
C1 0.73264(3) 0.7933(8) 0.6134(6) 0.0228(10) Uani d . 1 C
O1 0.74261(2) 0.9565(6) 0.6713(4) 0.0309(8) Uani d . 1 O
O2 0.73386(2) 0.6167(6) 0.4964(4) 0.0248(7) Uani d . 1 O
C2 0.71969(3) 0.8502(8) 0.7109(5) 0.0201(10) Uani d . 1 C
C3 0.70703(3) 0.7093(8) 0.6268(6) 0.0205(10) Uani d . 1 C
C4 0.69400(3) 0.8111(8) 0.7115(5) 0.0189(9) Uani d . 1 C
C5 0.68092(3) 0.6865(8) 0.6249(6) 0.0209(10) Uani d . 1 C
C6 0.66795(3) 0.8041(8) 0.7042(6) 0.0192(9) Uani d . 1 C
C7 0.65479(3) 0.6840(8) 0.6155(6) 0.0217(10) Uani d . 1 C
C8 0.64192(3) 0.8070(8) 0.6941(6) 0.0217(10) Uani d . 1 C
C9 0.62897(3) 0.6835(8) 0.6108(5) 0.0228(10) Uani d . 1 C
C10 0.61931(3) 0.8140(8) 0.5146(5) 0.0218(10) Uani d . 1 C
C11 0.60645(3) 0.6909(8) 0.4322(6) 0.0245(10) Uani d . 1 C
C12 0.59348(3) 0.8106(8) 0.5097(5) 0.0193(9) Uani d . 1 C
C13 0.58035(3) 0.6919(8) 0.4225(6) 0.0218(10) Uani d . 1 C
C14 0.56738(3) 0.8113(8) 0.4988(6) 0.0208(10) Uani d . 1 C
C15 0.55429(3) 0.6890(8) 0.4087(6) 0.0223(10) Uani d . 1 C
C16 0.54127(3) 0.8076(8) 0.4853(6) 0.0224(10) Uani d . 1 C
C17 0.52827(3) 0.6812(9) 0.3945(6) 0.0282(11) Uani d . 1 C
C18 0.51520(3) 0.7981(9) 0.4725(7) 0.0360(12) Uani d . 1 C
H1 0.7506 0.9756 0.6267 0.046 Uiso d R 1 H
H2A 0.7181 1.0481 0.7094 0.024 Uiso calc R 1 H
H2B 0.7210 0.7940 0.8428 0.024 Uiso calc R 1 H
H3A 0.7079 0.5117 0.6478 0.025 Uiso calc R 1 H
H3B 0.7065 0.7411 0.4906 0.025 Uiso calc R 1 H
H4A 0.6935 1.0102 0.6969 0.023 Uiso calc R 1 H
H4B 0.6945 0.7711 0.8467 0.023 Uiso calc R 1 H
H5A 0.6811 0.4884 0.6464 0.025 Uiso calc R 1 H
H5B 0.6807 0.7170 0.4885 0.025 Uiso calc R 1 H
H6A 0.6679 1.0026 0.6849 0.023 Uiso calc R 1 H
H6B 0.6681 0.7704 0.8402 0.023 Uiso calc R 1 H
H7A 0.6546 0.7151 0.4793 0.026 Uiso calc R 1 H
H7B 0.6548 0.4860 0.6367 0.026 Uiso calc R 1 H
H8A 0.6422 0.7806 0.8309 0.026 Uiso calc R 1 H
H8B 0.6418 1.0043 0.6697 0.026 Uiso calc R 1 H
H9 0.6277 0.4949 0.6294 0.027 Uiso calc R 1 H
H10 0.6206 1.0025 0.4956 0.026 Uiso calc R 1 H
H11A 0.6066 0.4935 0.4565 0.029 Uiso calc R 1 H
H11B 0.6062 0.7173 0.2955 0.029 Uiso calc R 1 H
H12A 0.5936 0.7795 0.6459 0.023 Uiso calc R 1 H
H12B 0.5935 1.0088 0.4888 0.023 Uiso calc R 1 H
H13A 0.5804 0.4938 0.4437 0.026 Uiso calc R 1 H
H13B 0.5802 0.7224 0.2862 0.026 Uiso calc R 1 H
H14A 0.5673 1.0094 0.4776 0.025 Uiso calc R 1 H
H14B 0.5675 0.7802 0.6350 0.025 Uiso calc R 1 H
H15A 0.5542 0.7206 0.2725 0.027 Uiso calc R 1 H
H15B 0.5544 0.4908 0.4295 0.027 Uiso calc R 1 H
H16A 0.5411 1.0055 0.4635 0.027 Uiso calc R 1 H
H16B 0.5414 0.7770 0.6216 0.027 Uiso calc R 1 H
H17A 0.5282 0.7132 0.2583 0.034 Uiso calc R 1 H
H17B 0.5285 0.4830 0.4152 0.034 Uiso calc R 1 H
H18A 0.5151 0.7603 0.6063 0.054 Uiso calc R 1 H
H18B 0.5073 0.7141 0.4086 0.054 Uiso calc R 1 H
H18C 0.5149 0.9943 0.4521 0.054 Uiso calc R 1 H

loop_
_atom_site_aniso_label
_atom_site_aniso_U_11
_atom_site_aniso_U_22
_atom_site_aniso_U_33
_atom_site_aniso_U_12
_atom_site_aniso_U_13
_atom_site_aniso_U_23
C1 0.0142(16) 0.022(2) 0.032(3) 0.0038(16) -0.0035(17) 0.005(2)
O1 0.0171(11) 0.0333(19) 0.042(2) -0.0079(12) 0.0022(12) -0.0123(15)
O2 0.0219(12) 0.0276(18) 0.0251(18) -0.0011(12) 0.0008(11) -0.0047(15)
C2 0.0194(16) 0.022(2) 0.019(3) 0.0035(16) -0.0021(15) -0.0017(19)
C3 0.0166(16) 0.020(2) 0.025(3) 0.0031(15) -0.0015(16) 0.0035(19)
C4 0.0191(16) 0.019(2) 0.019(2) 0.0016(15) 0.0015(16) -0.0005(18)
C5 0.0183(16) 0.019(2) 0.025(3) -0.0030(16) -0.0059(16) 0.0025(19)
C6 0.0163(16) 0.021(2) 0.020(3) -0.0015(15) 0.0024(15) 0.0008(19)
C7 0.0201(16) 0.025(2) 0.020(3) -0.0024(16) -0.0050(16) 0.0019(19)
C8 0.0194(17) 0.028(2) 0.018(3) -0.0018(16) 0.0021(16) 0.0018(19)
C9 0.0232(17) 0.024(3) 0.022(3) -0.0005(17) 0.0028(17) -0.001(2)
C10 0.0154(16) 0.023(2) 0.026(3) -0.0026(16) 0.0004(16) 0.001(2)
C11 0.0197(17) 0.026(2) 0.027(3) -0.0010(16) -0.0068(17) 0.001(2)
C12 0.0187(16) 0.025(2) 0.014(2) 0.0003(16) -0.0002(15) 0.0013(19)
C13 0.0193(17) 0.026(2) 0.020(3) -0.0018(16) -0.0023(16) 0.0005(19)
C14 0.0209(17) 0.021(2) 0.020(3) 0.0010(16) -0.0022(16) 0.0010(19)
C15 0.0205(17) 0.025(2) 0.021(3) 0.0001(16) -0.0032(16) -0.002(2)
C16 0.0232(17) 0.021(2) 0.023(3) 0.0019(16) -0.0003(17) -0.0014(19)
C17 0.0207(17) 0.037(3) 0.027(3) -0.0025(17) -0.0039(17) 0.001(2)
C18 0.0263(19) 0.040(3) 0.041(3) -0.0003(19) -0.0041(19) 0.002(2)

loop_
_atom_type_symbol
_atom_type_description
_atom_type_scat_dispersion_real
_atom_type_scat_dispersion_imag
_atom_type_scat_source
C C 0.0033 0.0016 'International Tables Vol C Tables 4.2.6.8 and 6.1.1.4'
H H 0.0000 0.0000 'International Tables Vol C Tables 4.2.6.8 and 6.1.1.4'
O O 0.0106 0.0060 'International Tables Vol C Tables 4.2.6.8 and 6.1.1.4'

loop_
_geom_angle_atom_site_label_1
_geom_angle_atom_site_label_2
_geom_angle_atom_site_label_3
_geom_angle
_geom_angle_publ_flag
O2 C1 O1 123.9(3) no
O2 C1 C2 124.3(3) no
O1 C1 C2 111.8(4) no
C1 O1 H1 128.4 no
C1 C2 C3 115.1(3) no
C1 C2 H2A 108.5 no
C3 C2 H2A 108.5 no
C1 C2 H2B 108.5 no
C3 C2 H2B 108.5 no
H2A C2 H2B 107.5 no
C2 C3 C4 112.2(3) no
C2 C3 H3A 109.2 no
C4 C3 H3A 109.2 no
C2 C3 H3B 109.2 no
C4 C3 H3B 109.2 no
H3A C3 H3B 107.9 no
C3 C4 C5 114.3(3) no
C3 C4 H4A 108.7 no
C5 C4 H4A 108.7 no
C3 C4 H4B 108.7 no
C5 C4 H4B 108.7 no
H4A C4 H4B 107.6 no
C4 C5 C6 113.3(3) no
C4 C5 H5A 108.9 no
C6 C5 H5A 108.9 no
C4 C5 H5B 108.9 no
C6 C5 H5B 108.9 no
H5A C5 H5B 107.7 no
C5 C6 C7 113.6(3) no
C5 C6 H6A 108.8 no
C7 C6 H6A 108.8 no
C5 C6 H6B 108.8 no
C7 C6 H6B 108.8 no
H6A C6 H6B 107.7 no
C8 C7 C6 112.9(3) no
C8 C7 H7A 109.0 no
C6 C7 H7A 109.0 no
C8 C7 H7B 109.0 no
C6 C7 H7B 109.0 no
H7A C7 H7B 107.8 no
C9 C8 C7 113.0(3) no
C9 C8 H8A 109.0 no
C7 C8 H8A 109.0 no
C9 C8 H8B 109.0 no
C7 C8 H8B 109.0 no
H8A C8 H8B 107.8 no
C10 C9 C8 125.9(4) no
C10 C9 H9 117.1 no
C8 C9 H9 117.1 no
C9 C10 C11 125.7(4) no
C9 C10 H10 117.1 no
C11 C10 H10 117.1 no
C10 C11 C12 113.7(3) no
C10 C11 H11A 108.8 no
C12 C11 H11A 108.8 no
C10 C11 H11B 108.8 no
C12 C11 H11B 108.8 no
H11A C11 H11B 107.7 no
C13 C12 C11 114.0(3) no
C13 C12 H12A 108.8 no
C11 C12 H12A 108.8 no
C13 C12 H12B 108.8 no
C11 C12 H12B 108.8 no
H12A C12 H12B 107.7 no
C12 C13 C14 114.2(3) no
C12 C13 H13A 108.7 no
C14 C13 H13A 108.7 no
C12 C13 H13B 108.7 no
C14 C13 H13B 108.7 no
H13A C13 H13B 107.6 no
C13 C14 C15 113.3(3) no
C13 C14 H14A 108.9 no
C15 C14 H14A 108.9 no
C13 C14 H14B 108.9 no
C15 C14 H14B 108.9 no
H14A C14 H14B 107.7 no
C16 C15 C14 113.4(3) no
C16 C15 H15A 108.9 no
C14 C15 H15A 108.9 no
C16 C15 H15B 108.9 no
C14 C15 H15B 108.9 no
H15A C15 H15B 107.7 no
C15 C16 C17 112.6(3) no
C15 C16 H16A 109.1 no
C17 C16 H16A 109.1 no
C15 C16 H16B 109.1 no
C17 C16 H16B 109.1 no
H16A C16 H16B 107.8 no
C18 C17 C16 112.7(3) no
C18 C17 H17A 109.0 no
C16 C17 H17A 109.0 no
C18 C17 H17B 109.0 no
C16 C17 H17B 109.0 no
H17A C17 H17B 107.8 no
C17 C18 H18A 109.5 no
C17 C18 H18B 109.5 no
H18A C18 H18B 109.5 no
C17 C18 H18C 109.5 no
H18A C18 H18C 109.5 no
H18B C18 H18C 109.5 no

loop_
_geom_bond_atom_site_label_1
_geom_bond_atom_site_label_2
_geom_bond_distance
_geom_bond_publ_flag
C1 O2 1.221(5) no
C1 O1 1.323(4) no
C1 C2 1.508(5) no
O1 H1 0.8642 no
C2 C3 1.528(4) no
C2 H2A 0.99 no
C2 H2B 0.99 no
C3 C4 1.530(5) no
C3 H3A 0.99 no
C3 H3B 0.99 no
C4 C5 1.534(4) no
C4 H4A 0.99 no
C4 H4B 0.99 no
C5 C6 1.536(5) no
C5 H5A 0.99 no
C5 H5B 0.99 no
C6 C7 1.537(4) no
C6 H6A 0.99 no
C6 H6B 0.99 no
C7 C8 1.536(5) no
C7 H7A 0.99 no
C7 H7B 0.99 no
C8 C9 1.512(4) no
C8 H8A 0.99 no
C8 H8B 0.99 no
C9 C10 1.318(5) no
C9 H9 0.95 no
C10 C11 1.502(4) no
C10 H10 0.95 no
C11 C12 1.535(5) no
C11 H11A 0.99 no
C11 H11B 0.99 no
C12 C13 1.527(4) no
C12 H12A 0.99 no
C12 H12B 0.99 no
C13 C14 1.530(5) no
C13 H13A 0.99 no
C13 H13B 0.99 no
C14 C15 1.540(4) no
C14 H14A 0.99 no
C14 H14B 0.99 no
C15 C16 1.534(5) no
C15 H15A 0.99 no
C15 H15B 0.99 no
C16 C17 1.542(4) no
C16 H16A 0.99 no
C16 H16B 0.99 no
C17 C18 1.540(5) no
C17 H17A 0.99 no
C17 H17B 0.99 no
C18 H18A 0.98 no
C18 H18B 0.98 no
C18 H18C 0.98 no

loop_
_geom_hbond_atom_site_label_D
_geom_hbond_atom_site_label_H
_geom_hbond_atom_site_label_A
_geom_hbond_site_symmetry_A
_geom_hbond_distance_DH
_geom_hbond_distance_HA
_geom_hbond_distance_DA
_geom_hbond_angle_DHA
_geom_hbond_publ_flag
O1 H1 O2 7_666 0.87 1.86 2.684(3) 158 y

loop_
_geom_torsion_atom_site_label_1
_geom_torsion_atom_site_label_2
_geom_torsion_atom_site_label_3
_geom_torsion_atom_site_label_4
_geom_torsion
_geom_torsion_publ_flag
O2 C1 C2 C3 -11.8(6) n
O1 C1 C2 C3 168.8(3) n
C1 C2 C3 C4 -170.7(3) y
C2 C3 C4 C5 177.0(3) y
C3 C4 C5 C6 -176.6(3) y
C4 C5 C6 C7 178.9(3) y
C5 C6 C7 C8 -179.1(3) y
C6 C7 C8 C9 -178.4(3) y
C7 C8 C9 C10 -118.8(4) y
C8 C9 C10 C11 -179.9(4) y
C9 C10 C11 C12 118.6(4) y
C10 C11 C12 C13 178.4(3) y
C11 C12 C13 C14 -179.8(3) y
C12 C13 C14 C15 179.9(3) y
C13 C14 C15 C16 179.8(3) y
C14 C15 C16 C17 -179.6(3) y
C15 C16 C17 C18 179.5(3) y

loop_
_cod_related_entry_id
_cod_related_entry_database
_cod_related_entry_code
1 ChemSpider 553123
